data_2240150
loop_
_publ_author_name
'Mague, Joel T.'
'Mohamed, Shaaban K.'
'Akkurt, Mehmet'
'El-Emary, Talaat I.'
'Albayati, Mustafa R.'

_publ_section_title
;
 Crystal structure of ethyl
 (2<i>Z</i>)-2-cyano-3-[(3-methyl-1-phenyl-1<i>H</i>-pyrazol-5-yl)amino]prop-2-enoate
;
_journal_coeditor_code HB7306
_journal_issue 11
_journal_name_full 'Acta Crystallographica Section E'
_journal_page_first o1214
_journal_page_last o1215
_journal_paper_doi 10.1107/S1600536814023502
_journal_volume 70
_journal_year 2014
_chemical_formula_iupac 'C16 H16 N4 O2'
_chemical_formula_moiety 'C16 H16 N4 O2'
_chemical_formula_sum 'C16 H16 N4 O2'
_chemical_formula_weight 296.33
_chemical_name_systematic 'Ethyl (2<i>Z</i>)-2-cyano-3-[(3-methyl-1-phenyl-1<i>H</i>-pyrazol-5-yl)amino]prop-2-enoate'
_space_group_crystal_system triclinic
_space_group_IT_number 2
_space_group_name_Hall '-P 1'
_space_group_name_H-M_alt 'P -1'
_symmetry_space_group_name_Hall '-P 1'
_symmetry_space_group_name_H-M 'P -1'
_atom_sites_solution_hydrogens mixed
_atom_sites_solution_primary direct
_atom_sites_solution_secondary difmap
_audit_creation_method SHELXL-2014
_cell_angle_alpha 86.9930(11)
_cell_angle_beta 81.5670(10)
_cell_angle_gamma 73.3900(11)
_cell_formula_units_Z 4
_cell_length_a 9.0656(2)
_cell_length_b 10.4085(3)
_cell_length_c 16.5551(4)
_cell_measurement_reflns_used 9947
_cell_measurement_temperature 150(2)
_cell_measurement_theta_max 72.20
_cell_measurement_theta_min 2.70
_cell_volume 1480.67(7)
_computing_cell_refinement
;
<i>SAINT</i> (Bruker, 2014)
;
_computing_data_collection
;
<i>APEX2</i> (Bruker, 2014)
;
_computing_data_reduction
;
<i>SAINT</i> (Bruker, 2014)
;
_computing_molecular_graphics
;
<i>DIAMOND</i> (Brandenburg & Putz, 2012)
;
_computing_publication_material
;
<i>SHELXTL</i> (Sheldrick, 2008)
;
_computing_structure_refinement
;
<i>SHELXL2014</i> (Sheldrick, 2008)
;
_computing_structure_solution
;
<i>SHELXT</i> (Sheldrick, 2008)
;
_diffrn_ambient_temperature 150(2)
_diffrn_detector_area_resol_mean 10.4167
_diffrn_measured_fraction_theta_full 0.988
_diffrn_measured_fraction_theta_max 0.984
_diffrn_measurement_device_type 'Bruker D8 VENTURE PHOTON 100 CMOS'
_diffrn_measurement_method '\w scans'
_diffrn_radiation_monochromator mirror
_diffrn_radiation_type CuK\a
_diffrn_radiation_wavelength 1.54178
_diffrn_reflns_av_R_equivalents 0.0327
_diffrn_reflns_limit_h_max 11
_diffrn_reflns_limit_h_min -11
_diffrn_reflns_limit_k_max 12
_diffrn_reflns_limit_k_min -11
_diffrn_reflns_limit_l_max 20
_diffrn_reflns_limit_l_min -20
_diffrn_reflns_number 19446
_diffrn_reflns_theta_full 68.000
_diffrn_reflns_theta_max 72.225
_diffrn_reflns_theta_min 2.698
_exptl_absorpt_coefficient_mu 0.743
_exptl_absorpt_correction_T_max 0.95
_exptl_absorpt_correction_T_min 0.87
_exptl_absorpt_correction_type multi-scan
_exptl_absorpt_process_details
;
(<i>SADABS</i>; Bruker, 2014)
;
_exptl_crystal_colour colourless
_exptl_crystal_density_diffrn 1.329
_exptl_crystal_density_method 'not measured'
_exptl_crystal_description column
_exptl_crystal_F_000 624
_exptl_crystal_size_max 0.200
_exptl_crystal_size_mid 0.120
_exptl_crystal_size_min 0.074
_refine_diff_density_max 0.234
_refine_diff_density_min -0.216
_refine_ls_extinction_method none
_refine_ls_goodness_of_fit_ref 1.050
_refine_ls_hydrogen_treatment constr
_refine_ls_matrix_type full
_refine_ls_number_parameters 422
_refine_ls_number_reflns 5749
_refine_ls_number_restraints 8
_refine_ls_restrained_S_all 1.050
_refine_ls_R_factor_all 0.0563
_refine_ls_R_factor_gt 0.0421
_refine_ls_shift/su_max 0.000
_refine_ls_shift/su_mean 0.000
_refine_ls_structure_factor_coef Fsqd
_refine_ls_weighting_details 'w=1/[\s^2^(Fo^2^)+(0.0503P)^2^+0.4804P] where P=(Fo^2^+2Fc^2^)/3'
_refine_ls_weighting_scheme calc
_refine_ls_wR_factor_gt 0.1028
_refine_ls_wR_factor_ref 0.1118
_reflns_number_gt 4534
_reflns_number_total 5749
_reflns_threshold_expression I>2\s(I)
_cod_data_source_file hb7306sup1.cif
_cod_data_source_block I
_cod_database_code 2240150
_cod_database_fobs_code 2240150
_shelx_space_group_comment
;
The symmetry employed for this shelxl refinement is uniquely defined
by the following loop, which should always be used as a source of
symmetry information in preference to the above space-group names.
They are only intended as comments.
;
_shelx_estimated_absorpt_t_min 0.866
_shelx_estimated_absorpt_t_max 0.947
_shelxl_version_number 2014-3

loop_
_space_group_symop_operation_xyz
'x, y, z'
'-x, -y, -z'

loop_
_atom_site_type_symbol
_atom_site_label
_atom_site_fract_x
_atom_site_fract_y
_atom_site_fract_z
_atom_site_U_iso_or_equiv
_atom_site_adp_type
_atom_site_calc_flag
_atom_site_occupancy
_atom_site_disorder_assembly
_atom_site_disorder_group
O O1 0.6238(3) 0.3465(3) 0.28680(16) 0.0306(5) Uani d 0.799(2) A 1
O O2 0.77612(17) 0.15788(14) 0.22373(8) 0.0302(3) Uani d 0.799(2) A 1
C C12 0.5735(15) 0.2907(8) 0.1590(4) 0.0254(15) Uani d 0.799(2) A 1
C C13 0.6233(9) 0.1924(11) 0.0963(6) 0.0257(11) Uani d 0.799(2) A 1
C C14 0.6579(3) 0.2695(2) 0.22932(15) 0.0253(5) Uani d 0.799(2) A 1
C C15 0.8661(3) 0.1257(2) 0.29189(13) 0.0320(5) Uani d 0.799(2) A 1
H H15A 0.8749 0.2093 0.3140 0.038 Uiso calc 0.799(2) A 1
H H15B 0.9722 0.0690 0.2727 0.038 Uiso calc 0.799(2) A 1
C C16 0.7883(3) 0.0527(2) 0.35783(14) 0.0395(5) Uani d 0.799(2) A 1
H H16A 0.8495 0.0315 0.4034 0.059 Uiso calc 0.799(2) A 1
H H16B 0.6838 0.1096 0.3772 0.059 Uiso calc 0.799(2) A 1
H H16C 0.7808 -0.0305 0.3359 0.059 Uiso calc 0.799(2) A 1
O O1A 0.5872(14) 0.3347(15) 0.2989(8) 0.0306(5) Uani d 0.201(2) A 2
O O2A 0.6939(7) 0.1234(6) 0.2493(3) 0.0302(3) Uani d 0.201(2) A 2
C C12A 0.562(7) 0.284(3) 0.164(2) 0.0254(15) Uani d 0.201(2) A 2
C C13A 0.601(4) 0.190(5) 0.098(3) 0.0257(11) Uani d 0.201(2) A 2
C C14A 0.6162(13) 0.2541(11) 0.2439(7) 0.0253(5) Uani d 0.201(2) A 2
C C15A 0.7531(10) 0.0775(9) 0.3268(5) 0.0320(5) Uani d 0.201(2) A 2
H H15C 0.7664 -0.0200 0.3337 0.038 Uiso calc 0.201(2) A 2
H H15D 0.6767 0.1237 0.3726 0.038 Uiso calc 0.201(2) A 2
C C16A 0.9041(11) 0.1054(10) 0.3289(6) 0.0395(5) Uani d 0.201(2) A 2
H H16D 0.9413 0.0740 0.3812 0.059 Uiso calc 0.201(2) A 2
H H16E 0.9802 0.0585 0.2841 0.059 Uiso calc 0.201(2) A 2
H H16F 0.8906 0.2021 0.3230 0.059 Uiso calc 0.201(2) A 2
N N1 0.23080(14) 0.71344(12) 0.25293(7) 0.0246(3) Uani d 1 . .
N N2 0.12067(15) 0.82212(13) 0.22657(8) 0.0272(3) Uani d 1 . .
N N3 0.40300(14) 0.50200(12) 0.20513(7) 0.0250(3) Uani d 1 . .
H H3A 0.4491 0.4869 0.2513 0.030 Uiso d 1 . .
N N4 0.65730(18) 0.11313(15) 0.04604(9) 0.0373(3) Uani d 1 . .
C C1 0.25120(18) 0.70254(15) 0.33706(9) 0.0239(3) Uani d 1 . .
C C2 0.12130(19) 0.73850(17) 0.39628(10) 0.0303(4) Uani d 1 . .
H H2 0.0203 0.7707 0.3807 0.036 Uiso calc 1 . .
C C3 0.1403(2) 0.72708(18) 0.47835(10) 0.0354(4) Uani d 1 . .
H H3 0.0518 0.7520 0.5189 0.042 Uiso calc 1 . .
C C4 0.2871(2) 0.67965(17) 0.50155(10) 0.0327(4) Uani d 1 . .
H H4 0.2995 0.6708 0.5577 0.039 Uiso calc 1 . .
C C5 0.41506(19) 0.64536(16) 0.44225(10) 0.0306(4) Uani d 1 . .
H H5 0.5159 0.6127 0.4581 0.037 Uiso calc 1 . .
C C6 0.39891(18) 0.65784(16) 0.35969(9) 0.0267(3) Uani d 1 . .
H H6 0.4880 0.6360 0.3193 0.032 Uiso calc 1 . .
C C7 0.11687(18) 0.79590(16) 0.14906(9) 0.0273(3) Uani d 1 . .
C C8 0.22272(18) 0.67160(16) 0.12446(9) 0.0272(3) Uani d 1 . .
H H8 0.2418 0.6312 0.0724 0.033 Uiso calc 1 . .
C C9 0.29172(17) 0.62220(15) 0.19198(9) 0.0233(3) Uani d 1 . .
C C10 0.0078(2) 0.89208(17) 0.09971(10) 0.0347(4) Uani d 1 . .
H H10A -0.0727 0.8522 0.0886 0.052 Uiso calc 1 . .
H H10B 0.0654 0.9119 0.0480 0.052 Uiso calc 1 . .
H H10C -0.0409 0.9752 0.1302 0.052 Uiso calc 1 . .
C C11 0.45577(17) 0.40469(15) 0.14963(9) 0.0251(3) Uani d 1 . .
H H11 0.4090 0.4152 0.1011 0.030 Uiso calc 1 A 1
O O3 0.66182(14) 0.82942(11) 0.26058(7) 0.0354(3) Uani d 1 . .
O O4 0.79855(13) 0.63165(11) 0.20236(7) 0.0302(3) Uani d 1 . .
N N5 0.23310(15) 1.18094(13) 0.23448(8) 0.0287(3) Uani d 1 . .
N N6 0.12144(16) 1.28758(13) 0.20738(8) 0.0314(3) Uani d 1 . .
N N7 0.42346(15) 0.97824(13) 0.18512(8) 0.0288(3) Uani d 1 . .
H H7A 0.4804 0.9711 0.2269 0.035 Uiso d 1 . .
N N8 0.65249(17) 0.57821(15) 0.03377(9) 0.0369(3) Uani d 1 . .
C C17 0.26044(18) 1.17753(16) 0.31716(10) 0.0288(3) Uani d 1 . .
C C18 0.2914(2) 1.05786(17) 0.36117(10) 0.0363(4) Uani d 1 . .
H H18 0.2932 0.9768 0.3367 0.044 Uiso calc 1 . .
C C19 0.3195(2) 1.05798(19) 0.44122(11) 0.0428(4) Uani d 1 . .
H H19 0.3444 0.9758 0.4710 0.051 Uiso calc 1 . .
C C20 0.3119(2) 1.1756(2) 0.47826(11) 0.0428(4) Uani d 1 . .
H H20 0.3308 1.1746 0.5333 0.051 Uiso calc 1 . .
C C21 0.2767(2) 1.29494(19) 0.43479(11) 0.0401(4) Uani d 1 . .
H H21 0.2695 1.3765 0.4604 0.048 Uiso calc 1 . .
C C22 0.2519(2) 1.29647(17) 0.35414(10) 0.0332(4) Uani d 1 . .
H H22 0.2292 1.3786 0.3243 0.040 Uiso calc 1 . .
C C23 0.12004(19) 1.26028(17) 0.12999(10) 0.0323(4) Uani d 1 . .
C C24 0.2316(2) 1.13890(17) 0.10562(10) 0.0335(4) Uani d 1 . .
H H24 0.2537 1.0985 0.0534 0.040 Uiso calc 1 . .
C C25 0.30107(18) 1.09202(16) 0.17336(10) 0.0288(3) Uani d 1 . .
C C26 0.0069(2) 1.35258(19) 0.08089(11) 0.0432(5) Uani d 1 . .
H H26A -0.0709 1.3090 0.0704 0.065 Uiso calc 1 . .
H H26B 0.0623 1.3738 0.0288 0.065 Uiso calc 1 . .
H H26C -0.0448 1.4354 0.1112 0.065 Uiso calc 1 . .
C C27 0.46945(18) 0.87682(16) 0.13317(9) 0.0283(3) Uani d 1 . .
H H27 0.4135 0.8819 0.0883 0.034 Uiso calc 1 . .
C C28 0.59263(18) 0.76496(16) 0.13985(9) 0.0270(3) Uani d 1 . .
C C29 0.62621(18) 0.66170(16) 0.08068(9) 0.0282(3) Uani d 1 . .
C C30 0.68579(18) 0.74789(15) 0.20653(9) 0.0269(3) Uani d 1 . .
C C31 0.90350(19) 0.60631(17) 0.26367(10) 0.0316(4) Uani d 1 . .
H H31A 0.9230 0.6914 0.2763 0.038 Uiso calc 1 . .
H H31B 1.0041 0.5437 0.2414 0.038 Uiso calc 1 . .
C C32 0.8387(2) 0.5478(2) 0.34076(11) 0.0393(4) Uani d 1 . .
H H32A 0.7475 0.6149 0.3674 0.059 Uiso calc 1 . .
H H32B 0.9178 0.5214 0.3776 0.059 Uiso calc 1 . .
H H32C 0.8084 0.4690 0.3277 0.059 Uiso calc 1 . .

loop_
_atom_site_aniso_label
_atom_site_aniso_U_11
_atom_site_aniso_U_22
_atom_site_aniso_U_33
_atom_site_aniso_U_12
_atom_site_aniso_U_13
_atom_site_aniso_U_23
O1 0.0297(15) 0.0298(9) 0.0285(11) 0.0012(9) -0.0088(9) -0.0081(8)
O2 0.0315(8) 0.0278(7) 0.0259(7) 0.0031(6) -0.0076(6) -0.0044(6)
C12 0.028(2) 0.0240(12) 0.0232(12) -0.0052(15) -0.0032(16) -0.0026(10)
C13 0.023(3) 0.0275(9) 0.0246(9) -0.0021(19) -0.0060(17) -0.0007(8)
C14 0.0240(14) 0.0240(10) 0.0253(12) -0.0021(9) -0.0034(9) -0.0024(8)
C15 0.0330(11) 0.0298(11) 0.0294(11) 0.0014(8) -0.0125(9) -0.0019(8)
C16 0.0514(14) 0.0342(12) 0.0337(12) -0.0091(10) -0.0145(10) 0.0000(10)
O1A 0.0297(15) 0.0298(9) 0.0285(11) 0.0012(9) -0.0088(9) -0.0081(8)
O2A 0.0315(8) 0.0278(7) 0.0259(7) 0.0031(6) -0.0076(6) -0.0044(6)
C12A 0.028(2) 0.0240(12) 0.0232(12) -0.0052(15) -0.0032(16) -0.0026(10)
C13A 0.023(3) 0.0275(9) 0.0246(9) -0.0021(19) -0.0060(17) -0.0007(8)
C14A 0.0240(14) 0.0240(10) 0.0253(12) -0.0021(9) -0.0034(9) -0.0024(8)
C15A 0.0330(11) 0.0298(11) 0.0294(11) 0.0014(8) -0.0125(9) -0.0019(8)
C16A 0.0514(14) 0.0342(12) 0.0337(12) -0.0091(10) -0.0145(10) 0.0000(10)
N1 0.0252(6) 0.0237(7) 0.0227(6) -0.0019(5) -0.0060(5) -0.0011(5)
N2 0.0274(7) 0.0245(7) 0.0265(7) -0.0005(5) -0.0070(5) -0.0001(5)
N3 0.0262(7) 0.0241(7) 0.0218(6) -0.0009(5) -0.0062(5) -0.0011(5)
N4 0.0416(8) 0.0345(8) 0.0298(7) 0.0021(7) -0.0089(6) -0.0074(6)
C1 0.0289(8) 0.0211(7) 0.0223(7) -0.0064(6) -0.0060(6) -0.0021(6)
C2 0.0259(8) 0.0344(9) 0.0294(8) -0.0050(7) -0.0054(6) -0.0062(7)
C3 0.0353(9) 0.0422(10) 0.0268(8) -0.0090(8) 0.0007(7) -0.0092(7)
C4 0.0429(10) 0.0343(9) 0.0232(8) -0.0120(8) -0.0085(7) -0.0020(7)
C5 0.0322(9) 0.0306(9) 0.0304(8) -0.0071(7) -0.0122(7) -0.0007(7)
C6 0.0262(8) 0.0279(8) 0.0258(8) -0.0070(6) -0.0036(6) -0.0021(6)
C7 0.0274(8) 0.0273(8) 0.0256(8) -0.0049(7) -0.0051(6) 0.0009(6)
C8 0.0290(8) 0.0283(8) 0.0218(7) -0.0030(6) -0.0052(6) -0.0010(6)
C9 0.0229(7) 0.0232(7) 0.0227(7) -0.0046(6) -0.0039(6) -0.0004(6)
C10 0.0349(9) 0.0357(9) 0.0281(8) 0.0016(7) -0.0102(7) 0.0005(7)
C11 0.0270(8) 0.0264(8) 0.0210(7) -0.0055(6) -0.0046(6) -0.0011(6)
O3 0.0399(7) 0.0287(6) 0.0363(6) -0.0034(5) -0.0105(5) -0.0090(5)
O4 0.0302(6) 0.0273(6) 0.0307(6) -0.0009(5) -0.0093(5) -0.0044(5)
N5 0.0287(7) 0.0239(7) 0.0306(7) -0.0016(5) -0.0060(5) -0.0008(5)
N6 0.0325(7) 0.0247(7) 0.0331(7) 0.0001(6) -0.0080(6) -0.0003(6)
N7 0.0300(7) 0.0263(7) 0.0283(7) -0.0026(6) -0.0080(5) -0.0025(5)
N8 0.0409(8) 0.0357(8) 0.0303(7) -0.0013(7) -0.0104(6) -0.0047(6)
C17 0.0250(8) 0.0306(8) 0.0287(8) -0.0045(7) -0.0034(6) -0.0006(6)
C18 0.0410(10) 0.0279(9) 0.0351(9) -0.0033(7) -0.0024(7) -0.0005(7)
C19 0.0467(11) 0.0398(10) 0.0340(9) -0.0011(8) -0.0051(8) 0.0067(8)
C20 0.0415(10) 0.0523(12) 0.0329(9) -0.0070(9) -0.0116(8) -0.0010(8)
C21 0.0440(10) 0.0416(10) 0.0382(10) -0.0143(8) -0.0106(8) -0.0048(8)
C22 0.0355(9) 0.0308(9) 0.0346(9) -0.0103(7) -0.0073(7) 0.0005(7)
C23 0.0318(9) 0.0285(9) 0.0337(9) -0.0030(7) -0.0061(7) -0.0017(7)
C24 0.0353(9) 0.0306(9) 0.0323(9) -0.0043(7) -0.0051(7) -0.0050(7)
C25 0.0279(8) 0.0241(8) 0.0327(8) -0.0043(6) -0.0045(6) -0.0016(6)
C26 0.0433(10) 0.0405(10) 0.0377(10) 0.0051(8) -0.0126(8) -0.0026(8)
C27 0.0293(8) 0.0293(8) 0.0258(8) -0.0067(7) -0.0054(6) -0.0011(6)
C28 0.0273(8) 0.0258(8) 0.0267(8) -0.0058(6) -0.0039(6) 0.0000(6)
C29 0.0249(8) 0.0289(8) 0.0273(8) -0.0015(6) -0.0061(6) 0.0029(7)
C30 0.0277(8) 0.0219(8) 0.0296(8) -0.0059(6) -0.0011(6) -0.0021(6)
C31 0.0281(8) 0.0347(9) 0.0327(8) -0.0063(7) -0.0111(7) -0.0016(7)
C32 0.0380(10) 0.0470(11) 0.0352(9) -0.0134(8) -0.0106(8) 0.0031(8)

loop_
_atom_type_symbol
_atom_type_description
_atom_type_scat_dispersion_real
_atom_type_scat_dispersion_imag
_atom_type_scat_source
C C 0.0181 0.0091 'International Tables Vol C Tables 4.2.6.8 and 6.1.1.4'
H H 0.0000 0.0000 'International Tables Vol C Tables 4.2.6.8 and 6.1.1.4'
N N 0.0311 0.0180 'International Tables Vol C Tables 4.2.6.8 and 6.1.1.4'
O O 0.0492 0.0322 'International Tables Vol C Tables 4.2.6.8 and 6.1.1.4'

loop_
_geom_angle_atom_site_label_1
_geom_angle_atom_site_label_2
_geom_angle_atom_site_label_3
_geom_angle
C14 O2 C15 117.05(16)
C11 C12 C13 119.8(6)
C11 C12 C14 122.0(4)
C13 C12 C14 118.1(6)
N4 C13 C12 177.2(9)
O1 C14 O2 124.0(3)
O1 C14 C12 123.4(3)
O2 C14 C12 112.7(2)
O2 C15 C16 110.05(19)
O2 C15 H15A 109.7
C16 C15 H15A 109.7
O2 C15 H15B 109.7
C16 C15 H15B 109.7
H15A C15 H15B 108.2
C15 C16 H16A 109.5
C15 C16 H16B 109.5
H16A C16 H16B 109.5
C15 C16 H16C 109.5
H16A C16 H16C 109.5
H16B C16 H16C 109.5
C14A O2A C15A 116.5(7)
C11 C12A C13A 115(3)
C11 C12A C14A 120.2(13)
C13A C12A C14A 125(3)
N4 C13A C12A 168(4)
O1A C14A O2A 125.2(13)
O1A C14A C12A 124.6(14)
O2A C14A C12A 110.1(11)
O2A C15A C16A 111.0(8)
O2A C15A H15C 109.4
C16A C15A H15C 109.4
O2A C15A H15D 109.4
C16A C15A H15D 109.4
H15C C15A H15D 108.0
C15A C16A H16D 109.5
C15A C16A H16E 109.5
H16D C16A H16E 109.5
C15A C16A H16F 109.5
H16D C16A H16F 109.5
H16E C16A H16F 109.5
C9 N1 N2 110.60(12)
C9 N1 C1 129.64(12)
N2 N1 C1 119.23(12)
C7 N2 N1 104.92(12)
C11 N3 C9 122.93(13)
C11 N3 H3A 115.4
C9 N3 H3A 121.6
C6 C1 C2 120.28(14)
C6 C1 N1 120.43(14)
C2 C1 N1 119.29(14)
C3 C2 C1 119.57(15)
C3 C2 H2 120.2
C1 C2 H2 120.2
C4 C3 C2 120.55(15)
C4 C3 H3 119.7
C2 C3 H3 119.7
C5 C4 C3 119.33(15)
C5 C4 H4 120.3
C3 C4 H4 120.3
C4 C5 C6 121.09(15)
C4 C5 H5 119.5
C6 C5 H5 119.5
C1 C6 C5 119.16(15)
C1 C6 H6 120.4
C5 C6 H6 120.4
N2 C7 C8 111.68(13)
N2 C7 C10 120.50(14)
C8 C7 C10 127.81(14)
C9 C8 C7 104.81(13)
C9 C8 H8 127.6
C7 C8 H8 127.6
N1 C9 C8 107.99(13)
N1 C9 N3 120.92(13)
C8 C9 N3 131.09(14)
C7 C10 H10A 109.5
C7 C10 H10B 109.5
H10A C10 H10B 109.5
C7 C10 H10C 109.5
H10A C10 H10C 109.5
H10B C10 H10C 109.5
N3 C11 C12 123.6(2)
N3 C11 C12A 123.0(7)
N3 C11 H11 118.2
C12 C11 H11 118.2
C30 O4 C31 117.32(12)
C25 N5 N6 110.68(13)
C25 N5 C17 130.18(13)
N6 N5 C17 119.14(13)
C23 N6 N5 104.99(13)
C27 N7 C25 121.93(13)
C27 N7 H7A 115.7
C25 N7 H7A 122.3
C22 C17 C18 120.14(15)
C22 C17 N5 119.02(15)
C18 C17 N5 120.82(15)
C19 C18 C17 119.25(16)
C19 C18 H18 120.4
C17 C18 H18 120.4
C20 C19 C18 120.91(17)
C20 C19 H19 119.5
C18 C19 H19 119.5
C19 C20 C21 119.51(17)
C19 C20 H20 120.2
C21 C20 H20 120.2
C20 C21 C22 120.45(17)
C20 C21 H21 119.8
C22 C21 H21 119.8
C21 C22 C17 119.69(16)
C21 C22 H22 120.2
C17 C22 H22 120.2
N6 C23 C24 111.52(15)
N6 C23 C26 120.31(15)
C24 C23 C26 128.16(16)
C25 C24 C23 104.98(15)
C25 C24 H24 127.5
C23 C24 H24 127.5
N5 C25 C24 107.81(14)
N5 C25 N7 121.23(14)
C24 C25 N7 130.93(15)
C23 C26 H26A 109.5
C23 C26 H26B 109.5
H26A C26 H26B 109.5
C23 C26 H26C 109.5
H26A C26 H26C 109.5
H26B C26 H26C 109.5
N7 C27 C28 124.50(14)
N7 C27 H27 117.8
C28 C27 H27 117.8
C27 C28 C29 118.43(14)
C27 C28 C30 121.86(14)
C29 C28 C30 119.69(14)
N8 C29 C28 179.35(19)
O3 C30 O4 123.93(15)
O3 C30 C28 123.66(14)
O4 C30 C28 112.41(13)
O4 C31 C32 111.97(14)
O4 C31 H31A 109.2
C32 C31 H31A 109.2
O4 C31 H31B 109.2
C32 C31 H31B 109.2
H31A C31 H31B 107.9
C31 C32 H32A 109.5
C31 C32 H32B 109.5
H32A C32 H32B 109.5
C31 C32 H32C 109.5
H32A C32 H32C 109.5
H32B C32 H32C 109.5

loop_
_geom_bond_atom_site_label_1
_geom_bond_atom_site_label_2
_geom_bond_distance
O1 C14 1.223(3)
O2 C14 1.333(3)
O2 C15 1.457(2)
C12 C11 1.370(5)
C12 C13 1.428(4)
C12 C14 1.458(5)
C13 N4 1.149(4)
C15 C16 1.503(3)
C15 H15A 0.9900
C15 H15B 0.9900
C16 H16A 0.9800
C16 H16B 0.9800
C16 H16C 0.9800
O1A C14A 1.218(13)
O2A C14A 1.346(12)
O2A C15A 1.467(9)
C12A C11 1.379(15)
C12A C13A 1.442(15)
C12A C14A 1.473(15)
C13A N4 1.157(15)
C15A C16A 1.484(11)
C15A H15C 0.9900
C15A H15D 0.9900
C16A H16D 0.9800
C16A H16E 0.9800
C16A H16F 0.9800
N1 C9 1.3648(19)
N1 N2 1.3773(17)
N1 C1 1.4261(18)
N2 C7 1.3331(19)
N3 C11 1.3382(19)
N3 C9 1.3945(19)
N3 H3A 0.9099
C1 C6 1.387(2)
C1 C2 1.391(2)
C2 C3 1.389(2)
C2 H2 0.9500
C3 C4 1.384(2)
C3 H3 0.9500
C4 C5 1.380(2)
C4 H4 0.9500
C5 C6 1.391(2)
C5 H5 0.9500
C6 H6 0.9500
C7 C8 1.411(2)
C7 C10 1.494(2)
C8 C9 1.366(2)
C8 H8 0.9500
C10 H10A 0.9800
C10 H10B 0.9800
C10 H10C 0.9800
C11 H11 0.9500
O3 C30 1.2186(18)
O4 C30 1.3396(19)
O4 C31 1.4550(18)
N5 C25 1.360(2)
N5 N6 1.3772(18)
N5 C17 1.423(2)
N6 C23 1.329(2)
N7 C27 1.329(2)
N7 C25 1.400(2)
N7 H7A 0.9100
N8 C29 1.146(2)
C17 C22 1.387(2)
C17 C18 1.388(2)
C18 C19 1.386(2)
C18 H18 0.9500
C19 C20 1.377(3)
C19 H19 0.9500
C20 C21 1.382(3)
C20 H20 0.9500
C21 C22 1.385(2)
C21 H21 0.9500
C22 H22 0.9500
C23 C24 1.409(2)
C23 C26 1.495(2)
C24 C25 1.366(2)
C24 H24 0.9500
C26 H26A 0.9800
C26 H26B 0.9800
C26 H26C 0.9800
C27 C28 1.376(2)
C27 H27 0.9500
C28 C29 1.429(2)
C28 C30 1.460(2)
C31 C32 1.499(2)
C31 H31A 0.9900
C31 H31B 0.9900
C32 H32A 0.9800
C32 H32B 0.9800
C32 H32C 0.9800

loop_
_geom_hbond_atom_site_label_D
_geom_hbond_atom_site_label_H
_geom_hbond_atom_site_label_A
_geom_hbond_site_symmetry_A
_geom_hbond_distance_DH
_geom_hbond_distance_HA
_geom_hbond_distance_DA
_geom_hbond_angle_DHA
_geom_hbond_publ_flag
C15 H15B N2 1_645 0.99 2.63 3.455(2) 141 yes
C16 H16C O3 1_545 0.98 2.52 3.430(3) 155 yes
N3 H3A O1 . 0.91 1.96 2.677(4) 134 yes
C10 H10C O2 1_465 0.98 2.55 3.506(2) 164 yes
C11 H11 N8 2_665 0.95 2.37 3.306(2) 168 yes
N7 H7A O3 . 0.91 2.00 2.7027(17) 133 yes
C24 H24 N4 2_665 0.95 2.68 3.555(2) 153 yes
C26 H26C O4 1_465 0.98 2.55 3.523(2) 172 yes
C27 H27 N4 2_665 0.95 2.40 3.322(2) 164 yes
C31 H31A N2 1_655 0.99 2.57 3.366(2) 138 yes
C31 H31B N6 1_645 0.99 2.63 3.437(2) 139 yes
C32 H32C O1 . 0.98 2.55 3.468(3) 155 yes

loop_
_geom_torsion_atom_site_label_1
_geom_torsion_atom_site_label_2
_geom_torsion_atom_site_label_3
_geom_torsion_atom_site_label_4
_geom_torsion
C15 O2 C14 C12 -178.7(7)
C11 C12 C14 O1 4.9(17)
C13 C12 C14 O1 -179.1(9)
C11 C12 C14 O2 -174.8(10)
C13 C12 C14 O2 1.2(15)
C14 O2 C15 C16 84.3(2)
C11 C12A C13A N4 13E1(3)
C14A C12A C13A N4 -6E1(3)
C15A O2A C14A O1A -2.7(15)
C15A O2A C14A C12A -179(3)
C11 C12A C14A O1A -8(8)
C13A C12A C14A O1A 178(4)
C11 C12A C14A O2A 168(4)
C13A C12A C14A O2A -6(7)
C14A O2A C15A C16A -83.1(10)
C9 N1 N2 C7 -0.50(17)
C1 N1 N2 C7 -172.92(13)
C12A C13A N4 C13 -15(13)
C9 N1 C1 C6 49.5(2)
N2 N1 C1 C6 -139.71(15)
C9 N1 C1 C2 -131.12(17)
N2 N1 C1 C2 39.7(2)
C6 C1 C2 C3 -1.2(2)
N1 C1 C2 C3 179.48(15)
C1 C2 C3 C4 -0.3(3)
C2 C3 C4 C5 0.9(3)
C3 C4 C5 C6 0.1(3)
C2 C1 C6 C5 2.1(2)
N1 C1 C6 C5 -178.57(14)
C4 C5 C6 C1 -1.5(2)
N1 N2 C7 C8 0.09(18)
N1 N2 C7 C10 179.26(14)
N2 C7 C8 C9 0.33(19)
C10 C7 C8 C9 -178.75(16)
N2 N1 C9 C8 0.72(17)
C1 N1 C9 C8 172.13(15)
N2 N1 C9 N3 -178.38(13)
C1 N1 C9 N3 -7.0(2)
C7 C8 C9 N1 -0.62(17)
C7 C8 C9 N3 178.36(16)
C11 N3 C9 N1 173.94(14)
C11 N3 C9 C8 -4.9(3)
C9 N3 C11 C12 174.7(9)
C9 N3 C11 C12A -178(4)
C13 C12 C11 N3 -179.5(9)
C14 C12 C11 N3 -3.5(17)
C13 C12 C11 C12A 94(10)
C14 C12 C11 C12A -90(9)
C13A C12A C11 N3 178(4)
C14A C12A C11 N3 4(8)
C13A C12A C11 C12 -85(9)
C25 N5 N6 C23 1.57(18)
C17 N5 N6 C23 -178.15(14)
C25 N5 C17 C22 143.45(17)
N6 N5 C17 C22 -36.9(2)
C25 N5 C17 C18 -38.2(3)
N6 N5 C17 C18 141.49(16)
C22 C17 C18 C19 -2.5(3)
N5 C17 C18 C19 179.13(16)
C17 C18 C19 C20 2.2(3)
C18 C19 C20 C21 -0.4(3)
C19 C20 C21 C22 -1.2(3)
C20 C21 C22 C17 0.9(3)
C18 C17 C22 C21 1.0(3)
N5 C17 C22 C21 179.36(15)
N5 N6 C23 C24 -1.36(19)
N5 N6 C23 C26 177.54(16)
N6 C23 C24 C25 0.7(2)
C26 C23 C24 C25 -178.12(18)
N6 N5 C25 C24 -1.20(19)
C17 N5 C25 C24 178.49(16)
N6 N5 C25 N7 176.97(14)
C17 N5 C25 N7 -3.3(3)
C23 C24 C25 N5 0.33(19)
C23 C24 C25 N7 -177.59(17)
C27 N7 C25 N5 165.61(15)
C27 N7 C25 C24 -16.7(3)
C25 N7 C27 C28 177.38(15)
N7 C27 C28 C29 178.21(15)
N7 C27 C28 C30 0.0(3)
C31 O4 C30 O3 -3.8(2)
C31 O4 C30 C28 177.29(13)
C27 C28 C30 O3 0.3(3)
C29 C28 C30 O3 -177.87(15)
C27 C28 C30 O4 179.22(14)
C29 C28 C30 O4 1.0(2)
C30 O4 C31 C32 84.67(18)
